data_2228022
loop_
_publ_author_name
'G\"ultekin, Zeynep'
'Frey, Wolfgang'
'Tercan, Bar\?i\,s'
'H\"okelek, Tuncer'

_publ_section_title
;
 Dimethyl 2,6,8-trimethyl-1,2-dihydroquinoline-2,4-dicarboxylate
;
_journal_coeditor_code SU2218
_journal_issue 11
_journal_name_full 'Acta Crystallographica Section E'
_journal_page_first o2891
_journal_page_last o2892
_journal_paper_doi 10.1107/S160053681004153X
_journal_volume 66
_journal_year 2010
_chemical_formula_iupac 'C16 H19 N O4'
_chemical_formula_moiety 'C16 H19 N O4'
_chemical_formula_sum 'C16 H19 N O4'
_chemical_formula_weight 289.33
_chemical_name_systematic
;
Dimethyl 2,6,8-trimethyl-1,2-dihydroquinoline-2,4-dicarboxylate
;
_space_group_IT_number 14
_symmetry_cell_setting monoclinic
_symmetry_space_group_name_Hall '-P 2yn'
_symmetry_space_group_name_H-M 'P 1 21/n 1'
_atom_sites_solution_hydrogens geom
_atom_sites_solution_primary direct
_atom_sites_solution_secondary difmap
_audit_creation_method SHELXL-97
_cell_angle_alpha 90.00
_cell_angle_beta 93.729(5)
_cell_angle_gamma 90.00
_cell_formula_units_Z 4
_cell_length_a 7.7944(5)
_cell_length_b 23.4621(8)
_cell_length_c 8.2551(5)
_cell_measurement_reflns_used 26
_cell_measurement_temperature 294(2)
_cell_measurement_theta_max 14
_cell_measurement_theta_min 12
_cell_volume 1506.44(14)
_computing_cell_refinement 'XSCANS (Siemens, 1996)'
_computing_data_collection 'XSCANS (Siemens, 1996)'
_computing_data_reduction 'SHELXTL (Sheldrick, 2008)'
_computing_molecular_graphics
;
ORTEP-3 for Windows (Farrugia, 1997) and <i>Mercury</i>
(Macrae <i>et al.</i>, 2006)
;
_computing_publication_material 'WinGX publication routines (Farrugia, 1999)'
_computing_structure_refinement 'SHELXL97 (Sheldrick, 2008)'
_computing_structure_solution 'SHELXS97 (Sheldrick, 2008)'
_diffrn_ambient_temperature 294(2)
_diffrn_measured_fraction_theta_full 1.000
_diffrn_measured_fraction_theta_max 1.000
_diffrn_measurement_device_type 'Nicolet P3'
_diffrn_measurement_method Wyckoff-Scan
_diffrn_radiation_monochromator graphite
_diffrn_radiation_source 'fine-focus sealed tube'
_diffrn_radiation_type MoK\a
_diffrn_radiation_wavelength 0.71073
_diffrn_reflns_av_R_equivalents 0.0296
_diffrn_reflns_av_sigmaI/netI 0.0450
_diffrn_reflns_limit_h_max 9
_diffrn_reflns_limit_h_min 0
_diffrn_reflns_limit_k_max 28
_diffrn_reflns_limit_k_min 0
_diffrn_reflns_limit_l_max 10
_diffrn_reflns_limit_l_min -10
_diffrn_reflns_number 3188
_diffrn_reflns_theta_full 26.00
_diffrn_reflns_theta_max 26.00
_diffrn_reflns_theta_min 1.74
_diffrn_standards_decay_% 2
_diffrn_standards_interval_count 50
_diffrn_standards_number 3
_exptl_absorpt_coefficient_mu 0.092
_exptl_absorpt_correction_type none
_exptl_crystal_colour 'pale yellow'
_exptl_crystal_density_diffrn 1.276
_exptl_crystal_density_method 'not measured'
_exptl_crystal_description plate
_exptl_crystal_F_000 616
_exptl_crystal_size_max 0.45
_exptl_crystal_size_mid 0.35
_exptl_crystal_size_min 0.05
_refine_diff_density_max 0.186
_refine_diff_density_min -0.207
_refine_ls_extinction_method none
_refine_ls_goodness_of_fit_ref 1.068
_refine_ls_hydrogen_treatment mixed
_refine_ls_matrix_type full
_refine_ls_number_parameters 244
_refine_ls_number_reflns 2971
_refine_ls_number_restraints 0
_refine_ls_restrained_S_all 1.068
_refine_ls_R_factor_all 0.0948
_refine_ls_R_factor_gt 0.0562
_refine_ls_shift/su_max 0.000
_refine_ls_shift/su_mean 0.000
_refine_ls_structure_factor_coef Fsqd
_refine_ls_weighting_details 'calc w=1/[\s^2^(Fo^2^)+(0.0504P)^2^+0.6624P] where P=(Fo^2^+2Fc^2^)/3'
_refine_ls_weighting_scheme calc
_refine_ls_wR_factor_gt 0.1226
_refine_ls_wR_factor_ref 0.1438
_reflns_number_gt 1999
_reflns_number_total 2971
_reflns_threshold_expression I>2\s(I)
_cod_data_source_file su2218.cif
_cod_data_source_block I
_cod_original_sg_symbol_H-M 'P 21/n'
_cod_database_code 2228022
_cod_database_fobs_code 2228022

loop_
_symmetry_equiv_pos_as_xyz
'x, y, z'
'-x+1/2, y+1/2, -z+1/2'
'-x, -y, -z'
'x-1/2, -y-1/2, z-1/2'

loop_
_atom_site_type_symbol
_atom_site_label
_atom_site_fract_x
_atom_site_fract_y
_atom_site_fract_z
_atom_site_U_iso_or_equiv
_atom_site_adp_type
_atom_site_calc_flag
_atom_site_refinement_flags
_atom_site_occupancy
_atom_site_disorder_assembly
_atom_site_disorder_group
O O1 0.7764(3) 0.59692(11) -0.3063(2) 0.0640(6) Uani d . 1 . .
O O2 0.5173(2) 0.61471(9) -0.2180(2) 0.0502(5) Uani d . 1 . .
O O3 1.1234(3) 0.60687(11) 0.3726(3) 0.0738(7) Uani d . 1 . .
O O4 1.1641(2) 0.56175(9) 0.1411(2) 0.0539(6) Uani d . 1 . .
N N1 0.7690(3) 0.60501(9) 0.3076(3) 0.0393(5) Uani d . 1 . .
H H1 0.792(4) 0.6030(12) 0.417(4) 0.054(9) Uiso d . 1 . .
C C1 0.7476(3) 0.61554(11) -0.0238(3) 0.0334(5) Uani d . 1 . .
C C2 0.8247(3) 0.56972(11) 0.0436(3) 0.0352(6) Uani d . 1 . .
H H2 0.849(3) 0.5376(11) -0.018(3) 0.035(7) Uiso d . 1 . .
C C3 0.8769(3) 0.56643(10) 0.2214(3) 0.0353(6) Uani d . 1 . .
C C4 0.7347(3) 0.65906(11) 0.2432(3) 0.0341(5) Uani d . 1 . .
C C5 0.7101(3) 0.70451(12) 0.3481(3) 0.0415(6) Uani d . 1 . .
H H5 0.733(3) 0.6993(10) 0.464(3) 0.033(6) Uiso d . 1 . .
C C6 0.6669(3) 0.75784(12) 0.2865(3) 0.0447(7) Uani d . 1 . .
C C7 0.6494(4) 0.76513(12) 0.1202(4) 0.0466(7) Uani d . 1 . .
H H7 0.620(3) 0.8011(12) 0.074(3) 0.046(8) Uiso d . 1 . .
C C8 0.6763(3) 0.72106(11) 0.0118(3) 0.0403(6) Uani d . 1 . .
C C9 0.7161(3) 0.66663(11) 0.0741(3) 0.0342(5) Uani d . 1 . .
C C10 0.6878(3) 0.60882(11) -0.1978(3) 0.0389(6) Uani d . 1 . .
C C11 0.4423(5) 0.60908(19) -0.3831(4) 0.0605(9) Uani d . 1 . .
H H111 0.475(5) 0.6429(16) -0.448(4) 0.084(12) Uiso d . 1 . .
H H112 0.485(5) 0.5743(16) -0.428(4) 0.077(12) Uiso d . 1 . .
H H113 0.322(6) 0.6056(16) -0.371(5) 0.095(13) Uiso d . 1 . .
C C12 0.8522(4) 0.50594(13) 0.2861(4) 0.0500(7) Uani d . 1 . .
H H121 0.873(4) 0.5072(12) 0.407(4) 0.057(9) Uiso d . 1 . .
H H123 0.734(4) 0.4934(13) 0.252(4) 0.064(9) Uiso d . 1 . .
H H122 0.926(4) 0.4786(14) 0.238(4) 0.070(10) Uiso d . 1 . .
C C13 1.0681(3) 0.58165(11) 0.2556(3) 0.0376(6) Uani d . 1 . .
C C14 1.3481(4) 0.57041(17) 0.1667(5) 0.0720(10) Uani d . 1 . .
H H14A 1.4029 0.5604 0.0698 0.108 Uiso calc R 1 . .
H H14B 1.3924 0.5468 0.2549 0.108 Uiso calc R 1 . .
H H14C 1.3709 0.6097 0.1924 0.108 Uiso calc R 1 . .
C C15 0.6472(6) 0.80746(16) 0.4010(5) 0.0637(9) Uani d . 1 . .
H H151 0.582(6) 0.7969(18) 0.496(5) 0.108(15) Uiso d . 1 . .
H H152 0.588(6) 0.840(2) 0.347(5) 0.115(16) Uiso d . 1 . .
H H153 0.754(6) 0.8168(18) 0.450(5) 0.109(16) Uiso d . 1 . .
C C16 0.6685(4) 0.73525(12) -0.1667(3) 0.0536(8) Uani d . 1 . .
H H16A 0.7586 0.7154 -0.2172 0.080 Uiso calc R 1 . .
H H16B 0.6828 0.7756 -0.1802 0.080 Uiso calc R 1 . .
H H16C 0.5591 0.7238 -0.2163 0.080 Uiso calc R 1 . .

loop_
_atom_site_aniso_label
_atom_site_aniso_U_11
_atom_site_aniso_U_22
_atom_site_aniso_U_33
_atom_site_aniso_U_12
_atom_site_aniso_U_13
_atom_site_aniso_U_23
O1 0.0579(13) 0.0996(18) 0.0346(11) 0.0201(12) 0.0036(9) -0.0042(11)
O2 0.0363(10) 0.0755(14) 0.0376(10) -0.0025(9) -0.0070(8) 0.0008(9)
O3 0.0470(12) 0.106(2) 0.0664(15) -0.0009(12) -0.0122(11) -0.0370(14)
O4 0.0303(9) 0.0749(14) 0.0564(12) -0.0054(9) 0.0028(8) -0.0166(10)
N1 0.0414(12) 0.0463(13) 0.0301(11) 0.0068(10) 0.0026(9) 0.0048(10)
C1 0.0252(11) 0.0435(14) 0.0316(12) -0.0012(10) 0.0020(9) -0.0001(10)
C2 0.0292(12) 0.0376(14) 0.0385(14) -0.0003(10) -0.0001(10) -0.0036(11)
C3 0.0321(13) 0.0362(13) 0.0372(13) 0.0009(10) -0.0006(10) 0.0014(11)
C4 0.0245(11) 0.0414(14) 0.0365(12) 0.0002(10) 0.0029(9) 0.0015(11)
C5 0.0391(14) 0.0533(17) 0.0326(14) 0.0000(12) 0.0064(11) -0.0036(12)
C6 0.0367(14) 0.0442(16) 0.0538(17) 0.0013(12) 0.0085(12) -0.0081(13)
C7 0.0454(15) 0.0377(15) 0.0563(18) 0.0041(12) 0.0013(13) 0.0031(13)
C8 0.0360(13) 0.0437(15) 0.0411(14) 0.0009(11) 0.0015(11) 0.0032(12)
C9 0.0282(11) 0.0398(14) 0.0344(13) 0.0003(10) 0.0016(10) -0.0004(10)
C10 0.0385(13) 0.0449(15) 0.0330(13) 0.0026(11) -0.0014(11) -0.0008(11)
C11 0.056(2) 0.078(3) 0.0452(18) -0.0146(19) -0.0160(15) 0.0065(18)
C12 0.0518(18) 0.0420(17) 0.0555(19) -0.0044(14) -0.0012(15) 0.0088(14)
C13 0.0371(13) 0.0382(14) 0.0365(13) 0.0019(11) -0.0047(10) 0.0003(11)
C14 0.0314(15) 0.102(3) 0.083(2) -0.0042(17) 0.0006(15) -0.008(2)
C15 0.068(2) 0.055(2) 0.070(2) 0.0065(18) 0.014(2) -0.0184(18)
C16 0.066(2) 0.0452(17) 0.0492(17) 0.0033(14) 0.0014(14) 0.0094(13)

loop_
_atom_type_symbol
_atom_type_description
_atom_type_scat_dispersion_real
_atom_type_scat_dispersion_imag
_atom_type_scat_source
C C 0.0030 0.0020 'International Tables Vol C Tables 4.2.6.8 and 6.1.1.4'
H H 0.0000 0.0000 'International Tables Vol C Tables 4.2.6.8 and 6.1.1.4'
N N 0.0060 0.0030 'International Tables Vol C Tables 4.2.6.8 and 6.1.1.4'
O O 0.0110 0.0060 'International Tables Vol C Tables 4.2.6.8 and 6.1.1.4'

loop_
_geom_angle_atom_site_label_1
_geom_angle_atom_site_label_2
_geom_angle_atom_site_label_3
_geom_angle_site_symmetry_1
_geom_angle_site_symmetry_3
_geom_angle
_geom_angle_publ_flag
C10 O2 C11 . . 116.3(2) ?
C13 O4 C14 . . 116.4(2) ?
C3 N1 H1 . . 111.9(19) ?
C4 N1 C3 . . 118.9(2) ?
C4 N1 H1 . . 116.5(18) ?
C2 C1 C9 . . 120.9(2) ?
C2 C1 C10 . . 114.9(2) ?
C9 C1 C10 . . 124.1(2) ?
C1 C2 C3 . . 122.4(2) ?
C1 C2 H2 . . 121.5(15) ?
C3 C2 H2 . . 116.2(15) ?
N1 C3 C2 . . 108.6(2) ?
N1 C3 C12 . . 108.4(2) ?
N1 C3 C13 . . 110.5(2) ?
C2 C3 C12 . . 110.9(2) ?
C2 C3 C13 . . 111.4(2) ?
C12 C3 C13 . . 107.0(2) ?
N1 C4 C5 . . 119.3(2) ?
N1 C4 C9 . . 119.9(2) ?
C5 C4 C9 . . 120.7(2) ?
C4 C5 H5 . . 119.5(15) ?
C6 C5 C4 . . 120.2(2) ?
C6 C5 H5 . . 120.1(15) ?
C5 C6 C15 . . 119.9(3) ?
C7 C6 C5 . . 118.9(3) ?
C7 C6 C15 . . 121.2(3) ?
C6 C7 C8 . . 122.5(3) ?
C6 C7 H7 . . 121.0(16) ?
C8 C7 H7 . . 116.5(16) ?
C7 C8 C9 . . 118.6(2) ?
C7 C8 C16 . . 117.8(2) ?
C9 C8 C16 . . 123.5(2) ?
C4 C9 C1 . . 115.5(2) ?
C8 C9 C1 . . 125.4(2) ?
C8 C9 C4 . . 119.0(2) ?
O1 C10 O2 . . 123.2(2) ?
O1 C10 C1 . . 125.8(2) ?
O2 C10 C1 . . 110.9(2) ?
O2 C11 H111 . . 109(2) ?
O2 C11 H112 . . 108(2) ?
O2 C11 H113 . . 104(2) ?
H111 C11 H112 . . 111(3) ?
H113 C11 H111 . . 114(3) ?
H113 C11 H112 . . 110(3) ?
C3 C12 H121 . . 107.6(17) ?
C3 C12 H122 . . 112.1(19) ?
C3 C12 H123 . . 108.2(18) ?
H121 C12 H122 . . 112(3) ?
H121 C12 H123 . . 112(2) ?
H123 C12 H122 . . 105(3) ?
O3 C13 O4 . . 124.2(2) ?
O3 C13 C3 . . 124.0(2) ?
O4 C13 C3 . . 111.8(2) ?
O4 C14 H14A . . 109.5 ?
O4 C14 H14B . . 109.5 ?
O4 C14 H14C . . 109.5 ?
H14A C14 H14B . . 109.5 ?
H14A C14 H14C . . 109.5 ?
H14B C14 H14C . . 109.5 ?
C6 C15 H151 . . 112(3) ?
C6 C15 H152 . . 112(3) ?
C6 C15 H153 . . 109(3) ?
H151 C15 H152 . . 108(4) ?
H151 C15 H153 . . 102(4) ?
H153 C15 H152 . . 113(4) ?
C8 C16 H16A . . 109.5 ?
C8 C16 H16B . . 109.5 ?
C8 C16 H16C . . 109.5 ?
H16A C16 H16B . . 109.5 ?
H16A C16 H16C . . 109.5 ?
H16B C16 H16C . . 109.5 ?

loop_
_geom_bond_atom_site_label_1
_geom_bond_atom_site_label_2
_geom_bond_site_symmetry_2
_geom_bond_distance
_geom_bond_publ_flag
O1 C10 . 1.199(3) ?
O2 C10 . 1.336(3) ?
O2 C11 . 1.454(3) ?
O3 C13 . 1.189(3) ?
O4 C13 . 1.328(3) ?
O4 C14 . 1.450(3) ?
N1 C3 . 1.453(3) ?
N1 C4 . 1.394(3) ?
N1 H1 . 0.91(3) ?
C1 C2 . 1.335(3) ?
C1 C9 . 1.475(3) ?
C1 C10 . 1.490(3) ?
C2 H2 . 0.94(3) ?
C3 C2 . 1.499(3) ?
C3 C12 . 1.533(4) ?
C3 C13 . 1.541(3) ?
C4 C5 . 1.395(4) ?
C4 C9 . 1.405(3) ?
C5 H5 . 0.97(2) ?
C6 C5 . 1.384(4) ?
C6 C7 . 1.381(4) ?
C6 C15 . 1.513(4) ?
C7 H7 . 0.95(3) ?
C8 C7 . 1.392(4) ?
C8 C16 . 1.508(4) ?
C9 C8 . 1.404(3) ?
C11 H111 . 1.00(4) ?
C11 H112 . 0.96(4) ?
C11 H113 . 0.95(4) ?
C12 H121 . 1.01(3) ?
C12 H122 . 0.97(3) ?
C12 H123 . 0.99(3) ?
C14 H14A . 0.9600 ?
C14 H14B . 0.9600 ?
C14 H14C . 0.9600 ?
C15 H151 . 0.99(4) ?
C15 H153 . 0.93(5) ?
C15 H152 . 0.98(5) ?
C16 H16A . 0.9600 ?
C16 H16B . 0.9600 ?
C16 H16C . 0.9600 ?

loop_
_geom_hbond_atom_site_label_D
_geom_hbond_atom_site_label_H
_geom_hbond_atom_site_label_A
_geom_hbond_site_symmetry_A
_geom_hbond_distance_DH
_geom_hbond_distance_HA
_geom_hbond_distance_DA
_geom_hbond_angle_DHA
_geom_hbond_publ_flag
N1 H1 O1 1_556 0.91(3) 2.30(3) 3.190(3) 166(3) yes
C2 H2 O4 3_765 0.94(3) 2.54(3) 3.444(3) 162(2) yes

loop_
_geom_torsion_atom_site_label_1
_geom_torsion_atom_site_label_2
_geom_torsion_atom_site_label_3
_geom_torsion_atom_site_label_4
_geom_torsion_site_symmetry_1
_geom_torsion_site_symmetry_2
_geom_torsion_site_symmetry_3
_geom_torsion_site_symmetry_4
_geom_torsion
_geom_torsion_publ_flag
C11 O2 C10 O1 . . . . -3.4(4) ?
C11 O2 C10 C1 . . . . 180.0(3) ?
C14 O4 C13 O3 . . . . 2.1(4) ?
C14 O4 C13 C3 . . . . -176.1(2) ?
C4 N1 C3 C2 . . . . -43.0(3) ?
C4 N1 C3 C12 . . . . -163.6(2) ?
C4 N1 C3 C13 . . . . 79.5(3) ?
C3 N1 C4 C5 . . . . -148.5(2) ?
C3 N1 C4 C9 . . . . 34.8(3) ?
C9 C1 C2 C3 . . . . 2.5(4) ?
C10 C1 C2 C3 . . . . -173.5(2) ?
C2 C1 C9 C4 . . . . -14.1(3) ?
C2 C1 C9 C8 . . . . 163.4(2) ?
C10 C1 C9 C4 . . . . 161.5(2) ?
C10 C1 C9 C8 . . . . -21.0(4) ?
C2 C1 C10 O1 . . . . -58.1(4) ?
C2 C1 C10 O2 . . . . 118.4(2) ?
C9 C1 C10 O1 . . . . 126.0(3) ?
C9 C1 C10 O2 . . . . -57.5(3) ?
N1 C3 C2 C1 . . . . 24.7(3) ?
C12 C3 C2 C1 . . . . 143.8(3) ?
C13 C3 C2 C1 . . . . -97.2(3) ?
N1 C3 C13 O3 . . . . 23.5(4) ?
N1 C3 C13 O4 . . . . -158.4(2) ?
C2 C3 C13 O3 . . . . 144.2(3) ?
C2 C3 C13 O4 . . . . -37.6(3) ?
C12 C3 C13 O3 . . . . -94.4(3) ?
C12 C3 C13 O4 . . . . 83.7(3) ?
N1 C4 C5 C6 . . . . -176.6(2) ?
C9 C4 C5 C6 . . . . 0.0(4) ?
N1 C4 C9 C1 . . . . -4.2(3) ?
N1 C4 C9 C8 . . . . 178.1(2) ?
C5 C4 C9 C1 . . . . 179.2(2) ?
C5 C4 C9 C8 . . . . 1.5(4) ?
C7 C6 C5 C4 . . . . -0.3(4) ?
C15 C6 C5 C4 . . . . -177.6(3) ?
C5 C6 C7 C8 . . . . -1.0(4) ?
C15 C6 C7 C8 . . . . 176.3(3) ?
C9 C8 C7 C6 . . . . 2.6(4) ?
C16 C8 C7 C6 . . . . -174.9(3) ?
C1 C9 C8 C7 . . . . 179.8(2) ?
C1 C9 C8 C16 . . . . -2.9(4) ?
C4 C9 C8 C7 . . . . -2.7(4) ?
C4 C9 C8 C16 . . . . 174.5(2) ?
